data_1576349
loop_
_publ_author_name
'Zhang, Da-Shuai'
'Zhang, Zhen-Wei'
'Wang, Wei'
'Liu, Xiao-Ting'
'Gao, Qiang'
'Pang, Jingjing'
'Zhang, Yong-Zheng'
'Geng, Longlong'
'Feng, Chuanqi'
'Gao, Yanyan'
'Sha, Sha'
'Ni, Ai-Yun'
'Li, Bin'
'Zhang, Xiuling'
'Hu, Hui'
'Chang, Ze'

_publ_section_title
;
 Rare-earth-based donor-acceptor metal-organic frameworks with low thermal
 quenching and dual emission mechanisms for high-temperature sensing.
;
_journal_issue 20
_journal_name_full 'Materials horizons'
_journal_page_first 8537
_journal_page_last 8545
_journal_paper_doi 10.1039/d5mh00689a
_journal_volume 12
_journal_year 2025
_chemical_formula_moiety 'C30 H18 Eu N4 O7, 0.5(C16 H10)'
_chemical_formula_sum 'C38 H23 Eu N4 O7'
_chemical_formula_weight 799.56
_space_group_crystal_system triclinic
_space_group_IT_number 2
_space_group_name_Hall '-P 1'
_space_group_name_H-M_alt 'P -1'
_atom_sites_solution_hydrogens mixed
_atom_sites_solution_primary iterative
_atom_sites_solution_secondary difmap
_audit_creation_date 2025-05-28
_audit_creation_method
;
Olex2 1.5
(compiled 2022.04.07 svn.rca3783a0 for OlexSys, GUI svn.r6498)
;
_audit_update_record
;
2025-07-06 deposited with the CCDC.	2025-07-08 downloaded from the CCDC.
;
_cell_angle_alpha 108.345(5)
_cell_angle_beta 96.400(5)
_cell_angle_gamma 95.058(6)
_cell_formula_units_Z 2
_cell_length_a 9.6484(10)
_cell_length_b 10.2129(11)
_cell_length_c 16.1553(18)
_cell_measurement_reflns_used 9103
_cell_measurement_temperature 193(2)
_cell_measurement_theta_max 68.507
_cell_measurement_theta_min 2.913
_cell_volume 1488.7(3)
_computing_cell_refinement 'SAINT V8.40B (Bruker, 2016)'
_computing_data_collection 'Bruker D8 Venture diffractometer'
_computing_data_reduction 'SAINT V8.40B (Bruker, 2016)'
_computing_molecular_graphics 'Olex2 1.5 (Dolomanov et al., 2009)'
_computing_publication_material 'Olex2 1.5 (Dolomanov et al., 2009)'
_computing_structure_refinement 'SHELXL 2019/3 (Sheldrick, 2015)'
_computing_structure_solution 'olex2.solve 1.5 (Bourhis et al., 2015)'
_diffrn_ambient_temperature 193(2)
_diffrn_detector 'Bruker PHOTON-II area detector'
_diffrn_detector_area_resol_mean 7.4
_diffrn_detector_type 'CMOS-PHOTONII area detector'
_diffrn_measured_fraction_theta_full 0.979
_diffrn_measured_fraction_theta_max 0.977
_diffrn_measurement_device 'three-circle diffractometer'
_diffrn_measurement_device_type 'Bruker D8 Venture'
_diffrn_measurement_method 'phi and omega scans'
_diffrn_radiation_monochromator graphite
_diffrn_radiation_probe x-ray
_diffrn_radiation_type CuK\a
_diffrn_radiation_wavelength 1.54184
_diffrn_reflns_av_R_equivalents 0.0555
_diffrn_reflns_av_unetI/netI 0.0513
_diffrn_reflns_Laue_measured_fraction_full 0.979
_diffrn_reflns_Laue_measured_fraction_max 0.977
_diffrn_reflns_limit_h_max 11
_diffrn_reflns_limit_h_min -11
_diffrn_reflns_limit_k_max 12
_diffrn_reflns_limit_k_min -12
_diffrn_reflns_limit_l_max 19
_diffrn_reflns_limit_l_min -19
_diffrn_reflns_number 17806
_diffrn_reflns_point_group_measured_fraction_full 0.979
_diffrn_reflns_point_group_measured_fraction_max 0.977
_diffrn_reflns_theta_full 67.684
_diffrn_reflns_theta_max 68.507
_diffrn_reflns_theta_min 2.914
_diffrn_source 'sealed X-ray tube'
_diffrn_source_current 1.1
_diffrn_source_power 0.05500000000000001
_diffrn_source_target Mo
_diffrn_source_voltage 50.0
_exptl_absorpt_coefficient_mu 15.618
_exptl_absorpt_correction_T_max 0.7531
_exptl_absorpt_correction_T_min 0.5702
_exptl_absorpt_correction_type multi-scan
_exptl_absorpt_process_details
;
SADABS-2016/2 (Bruker,2016/2) was used for absorption correction.
wR2(int) was 0.0904 before and 0.0627 after correction.
The Ratio of minimum to maximum transmission is 0.7571.
The \l/2 correction factor is Not present.
;
_exptl_crystal_colour 'clear light colourless'
_exptl_crystal_colour_lustre clear
_exptl_crystal_colour_modifier light
_exptl_crystal_colour_primary colourless
_exptl_crystal_density_diffrn 1.784
_exptl_crystal_density_method 'not measured'
_exptl_crystal_description block
_exptl_crystal_F_000 796
_exptl_crystal_size_max 0.13
_exptl_crystal_size_mid 0.12
_exptl_crystal_size_min 0.01
_refine_diff_density_max 1.153
_refine_diff_density_min -1.758
_refine_diff_density_rms 0.150
_refine_ls_extinction_method none
_refine_ls_goodness_of_fit_ref 1.154
_refine_ls_hydrogen_treatment constr
_refine_ls_matrix_type full
_refine_ls_number_parameters 669
_refine_ls_number_reflns 5364
_refine_ls_number_restraints 1112
_refine_ls_restrained_S_all 1.051
_refine_ls_R_factor_all 0.0490
_refine_ls_R_factor_gt 0.0370
_refine_ls_shift/su_max 0.001
_refine_ls_shift/su_mean 0.000
_refine_ls_structure_factor_coef Fsqd
_refine_ls_weighting_details 'w=1/[\s^2^(Fo^2^)+(0.0237P)^2^+6.8707P] where P=(Fo^2^+2Fc^2^)/3'
_refine_ls_weighting_scheme calc
_refine_ls_wR_factor_gt 0.0845
_refine_ls_wR_factor_ref 0.1018
_reflns_Friedel_coverage 0.000
_reflns_number_gt 4726
_reflns_number_total 5364
_reflns_threshold_expression 'I > 2\s(I)'
_cod_data_source_file d5mh00689a2.cif
_cod_data_source_block DZU-500(Eu)-Pyrene
_cod_depositor_comments
;
The following automatic conversions were performed:

data item '_diffrn_radiation_probe' value 'X-ray' was changed to
'x-ray' in accordance with the
/home/data/users/saulius/crontab/automatic-downloads/current/RSC/lib/dictionaries/cif_core.dic
dictionary named 'cif_core.dic' version 2.4.2 last updated on
2011-04-26.

Automatic conversion script
Id: cif_fix_values 8170 2020-07-09 18:12:32Z antanas 
;
_cod_database_code 1576349
_shelx_shelxl_version_number 2019/3
_shelx_space_group_comment
;
The symmetry employed for this shelxl refinement is uniquely defined
by the following loop, which should always be used as a source of
symmetry information in preference to the above space-group names.
They are only intended as comments.
;
_shelx_estimated_absorpt_t_max 0.859
_shelx_estimated_absorpt_t_min 0.236
_olex2_refinement_description
;
1. Restrained distances
 C32-C31 = C33-C32 = C34-C33 = C35-C34 = C36-C35 = C37-C36 = C38-C37 = C39-C38
 = C40-C39 = C41-C40 = C46-C41 = C46-C37 = C46-C45 = C45-C34 = C45-C44 = C44-
 C31 = C44-C43 = C43-C42 = C42-C41
 1.395 with sigma of 0.01
 C45-C33 \\sim C33-C31 \\sim C34-C32 \\sim C44-C32 \\sim C45-C31 \\sim C44-C34
 with sigma of 0.01
 C45-C35 \\sim C37-C35 \\sim C36-C34 \\sim C46-C36 \\sim C45-C37 \\sim C46-C34
 with sigma of 0.01
 C41-C37 \\sim C39-C37 \\sim C46-C38 \\sim C40-C38 \\sim C41-C39 \\sim C46-C40
 with sigma of 0.01
 C46-C44 \\sim C45-C41 \\sim C46-C42 \\sim C43-C41 \\sim C44-C42 \\sim C45-C43
 with sigma of 0.01
2. Restrained planarity
 C31, C32, C33, C34, C35, C36, C37, C38, C39, C40, C41, C42, C43, C44, C45, C46
 with sigma of 0.02
 C36A, C31A, C32A, C44A, C33A, C43A, C45A, C34A, C42A, C46A, C35A, C41A, C37A,
 C40A, C38A, C39A
 with sigma of 0.01
3. Uiso/Uaniso restraints and constraints
C31 \\sim C32 \\sim C33 \\sim C34 \\sim C35 \\sim C36 \\sim C37 \\sim C38 \\sim
C39 \\sim C40 \\sim C41 \\sim C42 \\sim C43 \\sim C44 \\sim C45 \\sim C46 \\sim
C31A \\sim C32A \\sim C33A \\sim C34A \\sim C35A \\sim C36A \\sim C37A \\sim
C38A \\sim C39A \\sim C40A \\sim C41A \\sim C42A \\sim C43A \\sim C44A \\sim
C45A \\sim C46A: within 2A with sigma of 0.01 and sigma for terminal atoms of
0.02 within 2A
Uanis(C31) \\sim Ueq, Uanis(C32) \\sim Ueq, Uanis(C33) \\sim Ueq, Uanis(C34)
\\sim Ueq, Uanis(C35) \\sim Ueq, Uanis(C36) \\sim Ueq, Uanis(C37) \\sim Ueq,
Uanis(C38) \\sim Ueq, Uanis(C39) \\sim Ueq, Uanis(C40) \\sim Ueq, Uanis(C41)
\\sim Ueq, Uanis(C42) \\sim Ueq, Uanis(C43) \\sim Ueq, Uanis(C44) \\sim Ueq,
Uanis(C45) \\sim Ueq, Uanis(C46) \\sim Ueq, Uanis(C31A) \\sim Ueq, Uanis(C32A)
\\sim Ueq, Uanis(C33A) \\sim Ueq, Uanis(C34A) \\sim Ueq, Uanis(C35A) \\sim Ueq,
Uanis(C36A) \\sim Ueq, Uanis(C37A) \\sim Ueq, Uanis(C38A) \\sim Ueq,
Uanis(C39A) \\sim Ueq, Uanis(C40A) \\sim Ueq, Uanis(C41A) \\sim Ueq,
Uanis(C42A) \\sim Ueq, Uanis(C43A) \\sim Ueq, Uanis(C44A) \\sim Ueq,
Uanis(C45A) \\sim Ueq, Uanis(C46A) \\sim Ueq: with sigma of 0.02 and sigma for
terminal atoms of 0.04
4. Same fragment restrains
{C31A, C32A, C33A, C34A, C35A, C36A, C37A, C38A, C39A, C40A, C41A, C42A, C43A,
C44A, C45A, C46A} sigma for 1-2: 0.01, 1-3: 0.01
as in
{C31, C32, C33, C34, C35, C36, C37, C38, C39, C40, C41, C42, C43, C44, C45, C46}
5. Others
 Sof(C31A)=Sof(H31A)=Sof(C32A)=Sof(H32A)=Sof(C33A)=Sof(H33A)=Sof(C34A)=
 Sof(C35A)=Sof(H35A)=Sof(C36A)=Sof(H36A)=Sof(C37A)=Sof(C38A)=Sof(H38A)=
 Sof(C39A)=Sof(H39A)=Sof(C40A)=Sof(H40A)=Sof(C41A)=Sof(C42A)=Sof(H42A)=
 Sof(C43A)=Sof(H43A)=Sof(C44A)=Sof(C45A)=Sof(C46A)=0.5*(1-FVAR(2))
 Sof(C31)=Sof(H31)=Sof(C32)=Sof(H32)=Sof(C33)=Sof(H33)=Sof(C34)=Sof(C35)=
 Sof(H35)=Sof(C36)=Sof(H36)=Sof(C37)=Sof(C38)=Sof(H38)=Sof(C39)=Sof(H39)=
 Sof(C40)=Sof(H40)=Sof(C41)=Sof(C42)=Sof(H42)=Sof(C43)=Sof(H43)=Sof(C44)=
 Sof(C45)=Sof(C46)=0.5*FVAR(2)
6.a Rotating group:
 O7(H7A,H7B)
6.b Aromatic/amide H refined with riding coordinates:
 C1(H1), C2(H2), C3(H3), C8(H8), C9(H9), C10(H10), C14(H14), C15(H15),
 C16(H16), C17(H17), C20(H20), C21(H21), C23(H23), C24(H24), C29(H29), C30(H30),
  C31A(H31A), C32A(H32A), C33A(H33A), C35A(H35A), C36A(H36A), C38A(H38A),
 C39A(H39A), C40A(H40A), C42A(H42A), C43A(H43A), C31(H31), C32(H32), C33(H33),
 C35(H35), C36(H36), C38(H38), C39(H39), C40(H40), C42(H42), C43(H43)
;
_olex2_submission_special_instructions 'No special instructions were received'

loop_
_space_group_symop_operation_xyz
'x, y, z'
'-x, -y, -z'

loop_
_atom_site_label
_atom_site_type_symbol
_atom_site_fract_x
_atom_site_fract_y
_atom_site_fract_z
_atom_site_U_iso_or_equiv
_atom_site_adp_type
_atom_site_occupancy
_atom_site_site_symmetry_order
_atom_site_calc_flag
_atom_site_refinement_flags_posn
_atom_site_refinement_flags_adp
_atom_site_refinement_flags_occupancy
_atom_site_disorder_assembly
_atom_site_disorder_group
Eu1 Eu -0.26081(3) 0.93044(3) 0.38948(2) 0.01446(10) Uani 1 1 d . . . . .
O1 O -0.2954(4) 1.0928(4) 0.3039(3) 0.0290(9) Uani 1 1 d . . . . .
O2 O -0.4726(4) 1.0417(4) 0.3670(3) 0.0239(9) Uani 1 1 d . . . . .
O3 O -0.4341(4) 1.7580(4) 0.3843(3) 0.0262(9) Uani 1 1 d . . . . .
O4 O -0.6507(4) 1.7135(4) 0.4121(3) 0.0359(11) Uani 1 1 d . . . . .
O5 O -0.1160(4) 0.8055(4) 0.4544(3) 0.0254(9) Uani 1 1 d . . . . .
O6 O 0.0955(4) 0.8728(4) 0.5348(3) 0.0257(9) Uani 1 1 d . . . . .
O7 O -0.3298(4) 1.0190(4) 0.5327(2) 0.0223(8) Uani 1 1 d . . . . .
H7A H -0.410185 0.973597 0.533547 0.033 Uiso 1 1 d R U . . .
H7B H -0.346862 1.104416 0.542208 0.033 Uiso 1 1 d R U . . .
N1 N -0.3439(5) 0.7903(5) 0.2232(3) 0.0235(11) Uani 1 1 d . . . . .
N2 N -0.0699(4) 0.8757(5) 0.2893(3) 0.0185(9) Uani 1 1 d . . . . .
N3 N -0.2283(5) 0.5944(5) -0.0677(3) 0.0266(11) Uani 1 1 d . . . . .
N4 N 0.0601(5) 0.6731(5) 0.0013(3) 0.0238(10) Uani 1 1 d . . . . .
C1 C -0.4810(6) 0.7552(6) 0.1905(4) 0.0274(13) Uani 1 1 d . . . . .
H1 H -0.547583 0.771847 0.230541 0.033 Uiso 1 1 calc R U . . .
C2 C -0.5303(6) 0.6959(7) 0.1012(4) 0.0305(14) Uani 1 1 d . . . . .
H2 H -0.628485 0.675800 0.080533 0.037 Uiso 1 1 calc R U . . .
C3 C -0.4342(6) 0.6667(7) 0.0431(4) 0.0297(14) Uani 1 1 d . . . . .
H3 H -0.465600 0.625507 -0.018346 0.036 Uiso 1 1 calc R U . . .
C4 C -0.2915(6) 0.6976(6) 0.0747(4) 0.0235(12) Uani 1 1 d . . . . .
C5 C -0.2507(6) 0.7626(6) 0.1657(4) 0.0199(11) Uani 1 1 d . . . . .
C6 C -0.1022(5) 0.8076(6) 0.2013(4) 0.0198(11) Uani 1 1 d . . . . .
C7 C 0.0014(5) 0.7821(6) 0.1451(4) 0.0210(12) Uani 1 1 d . . . . .
C8 C 0.1403(6) 0.8322(6) 0.1822(4) 0.0260(13) Uani 1 1 d . . . . .
H8 H 0.212503 0.818439 0.146067 0.031 Uiso 1 1 calc R U . . .
C9 C 0.1735(6) 0.9014(6) 0.2709(4) 0.0264(13) Uani 1 1 d . . . . .
H9 H 0.268227 0.936590 0.297079 0.032 Uiso 1 1 calc R U . . .
C10 C 0.0648(6) 0.9189(6) 0.3218(4) 0.0254(13) Uani 1 1 d . . . . .
H10 H 0.088565 0.964487 0.383570 0.031 Uiso 1 1 calc R U . . .
C11 C -0.1850(6) 0.6643(6) 0.0173(4) 0.0239(12) Uani 1 1 d . . . . .
C12 C -0.0400(6) 0.7037(6) 0.0515(4) 0.0242(13) Uani 1 1 d . . . . .
C13 C -0.1273(6) 0.5649(6) -0.1205(4) 0.0261(13) Uani 1 1 d . . . . .
C14 C -0.1674(7) 0.4913(7) -0.2110(4) 0.0313(14) Uani 1 1 d . . . . .
H14 H -0.264267 0.463824 -0.234399 0.038 Uiso 1 1 calc R U . . .
C15 C -0.0682(7) 0.4597(7) -0.2650(4) 0.0355(16) Uani 1 1 d . . . . .
H15 H -0.096171 0.411593 -0.326204 0.043 Uiso 1 1 calc R U . . .
C16 C 0.0750(7) 0.4974(7) -0.2311(4) 0.0320(14) Uani 1 1 d . . . . .
H16 H 0.142924 0.473112 -0.269734 0.038 Uiso 1 1 calc R U . . .
C17 C 0.1192(6) 0.5682(7) -0.1438(4) 0.0304(14) Uani 1 1 d . . . . .
H17 H 0.216765 0.593412 -0.122007 0.036 Uiso 1 1 calc R U . . .
C18 C 0.0182(6) 0.6036(6) -0.0861(4) 0.0231(12) Uani 1 1 d . . . . .
C19 C -0.4613(6) 1.2546(6) 0.3347(4) 0.0226(12) Uani 1 1 d . . . . .
C20 C -0.5651(6) 1.3044(6) 0.3843(4) 0.0301(14) Uani 1 1 d . . . . .
H20 H -0.615694 1.245922 0.409259 0.036 Uiso 1 1 calc R U . . .
C21 C -0.5956(6) 1.4389(6) 0.3977(4) 0.0299(14) Uani 1 1 d . . . . .
H21 H -0.667899 1.471759 0.431117 0.036 Uiso 1 1 calc R U . . .
C22 C -0.5217(6) 1.5251(6) 0.3627(4) 0.0228(12) Uani 1 1 d . . . . .
C23 C -0.4263(6) 1.4719(7) 0.3066(4) 0.0295(14) Uani 1 1 d . . . . .
H23 H -0.381619 1.528334 0.277900 0.035 Uiso 1 1 calc R U . . .
C24 C -0.3956(6) 1.3375(6) 0.2922(4) 0.0307(14) Uani 1 1 d . . . . .
H24 H -0.330426 1.301558 0.253621 0.037 Uiso 1 1 calc R U . . .
C25 C -0.4091(6) 1.1208(6) 0.3334(4) 0.0214(12) Uani 1 1 d . . . . .
C26 C -0.5386(6) 1.6771(6) 0.3887(4) 0.0222(12) Uani 1 1 d . . . . .
C27 C -0.0079(6) 0.7825(6) 0.4961(4) 0.0202(12) Uani 1 1 d . . . . .
C28 C -0.0032(6) 0.6363(6) 0.4987(3) 0.0197(11) Uani 1 1 d . . . . .
C29 C -0.1210(6) 0.5372(6) 0.4647(4) 0.0263(13) Uani 1 1 d . . . . .
H29 H -0.204632 0.562255 0.440158 0.032 Uiso 1 1 calc R U . . .
C30 C -0.1186(6) 0.4022(6) 0.4659(4) 0.0272(13) Uani 1 1 d . . . . .
H30 H -0.200392 0.335850 0.442439 0.033 Uiso 1 1 calc R U . . .
C31A C -0.217(2) 0.8479(6) -0.1763(7) 0.044(3) Uani 0.272(4) 1 d D U P A -2
H31A H -0.314074 0.820816 -0.197803 0.053 Uiso 0.272(4) 1 calc R U P A -2
C32A C -0.117(2) 0.8148(7) -0.2341(7) 0.046(4) Uani 0.272(4) 1 d D U P A -2
H32A H -0.147540 0.765108 -0.294855 0.056 Uiso 0.272(4) 1 calc R U P A -2
C33A C 0.026(2) 0.8545(9) -0.2026(9) 0.044(4) Uani 0.272(4) 1 d D U P A -2
H33A H 0.092915 0.831928 -0.241907 0.053 Uiso 0.272(4) 1 calc R U P A -2
C34A C 0.071(2) 0.9280(8) -0.1127(8) 0.048(3) Uani 0.272(4) 1 d D U P A -2
C35A C 0.215(2) 0.9676(11) -0.0816(10) 0.052(4) Uani 0.272(4) 1 d D U P A -2
H35A H 0.282000 0.944651 -0.121263 0.063 Uiso 0.272(4) 1 calc R U P A -2
C36A C 0.261(2) 1.0406(12) 0.0076(10) 0.054(3) Uani 0.272(4) 1 d D U P A -2
H36A H 0.358324 1.067400 0.028719 0.065 Uiso 0.272(4) 1 calc R U P A -2
C37A C 0.162(2) 1.0744(11) 0.0662(9) 0.049(3) Uani 0.272(4) 1 d D U P A -2
C38A C 0.209(2) 1.1478(13) 0.1556(10) 0.053(4) Uani 0.272(4) 1 d D U P A -2
H38A H 0.307247 1.174262 0.176202 0.064 Uiso 0.272(4) 1 calc R U P A -2
C39A C 0.110(3) 1.1817(14) 0.2144(9) 0.054(4) Uani 0.272(4) 1 d D U P A -2
H39A H 0.141561 1.231417 0.275079 0.065 Uiso 0.272(4) 1 calc R U P A -2
C40A C -0.032(3) 1.1429(14) 0.1841(9) 0.046(4) Uani 0.272(4) 1 d D U P A -2
H40A H -0.098146 1.166224 0.224176 0.055 Uiso 0.272(4) 1 calc R U P A -2
C41A C -0.081(2) 1.0690(11) 0.0941(9) 0.042(3) Uani 0.272(4) 1 d D U P A -2
C42A C -0.226(2) 1.0287(12) 0.0622(9) 0.042(3) Uani 0.272(4) 1 d D U P A -2
H42A H -0.293166 1.051417 0.101685 0.051 Uiso 0.272(4) 1 calc R U P A -2
C43A C -0.272(2) 0.9554(11) -0.0274(9) 0.046(3) Uani 0.272(4) 1 d D U P A -2
H43A H -0.369110 0.928603 -0.048570 0.055 Uiso 0.272(4) 1 calc R U P A -2
C44A C -0.172(2) 0.9213(8) -0.0864(7) 0.043(3) Uani 0.272(4) 1 d D U P A -2
C45A C -0.028(2) 0.9612(8) -0.0550(7) 0.044(3) Uani 0.272(4) 1 d D U P A -2
C46A C 0.018(2) 1.0353(9) 0.0356(7) 0.045(3) Uani 0.272(4) 1 d D U P A -2
C31 C 0.302(2) 0.9984(15) -0.0300(11) 0.055(4) Uani 0.228(4) 1 d D U P A -1
H31 H 0.356393 0.965922 -0.076118 0.066 Uiso 0.228(4) 1 calc R U P A -1
C32 C 0.369(2) 1.0712(15) 0.0559(11) 0.057(5) Uani 0.228(4) 1 d D U P A -1
H32 H 0.469189 1.088119 0.067870 0.069 Uiso 0.228(4) 1 calc R U P A -1
C33 C 0.290(2) 1.1189(15) 0.1239(11) 0.055(4) Uani 0.228(4) 1 d D U P A -1
H33 H 0.335625 1.167776 0.182142 0.066 Uiso 0.228(4) 1 calc R U P A -1
C34 C 0.143(2) 1.0946(18) 0.1060(10) 0.050(3) Uani 0.228(4) 1 d D U P A -1
C35 C 0.064(2) 1.143(2) 0.1751(10) 0.051(4) Uani 0.228(4) 1 d D U P A -1
H35 H 0.110039 1.192300 0.233125 0.061 Uiso 0.228(4) 1 calc R U P A -1
C36 C -0.083(2) 1.118(2) 0.1584(10) 0.048(3) Uani 0.228(4) 1 d D U P A -1
H36 H -0.136564 1.149626 0.205061 0.057 Uiso 0.228(4) 1 calc R U P A -1
C37 C -0.151(2) 1.045(2) 0.0725(10) 0.041(3) Uani 0.228(4) 1 d D U P A -1
C38 C -0.299(2) 1.022(2) 0.0570(12) 0.046(4) Uani 0.228(4) 1 d D U P A -1
H38 H -0.351305 1.055031 0.103986 0.055 Uiso 0.228(4) 1 calc R U P A -1
C39 C -0.368(2) 0.950(2) -0.0289(12) 0.050(4) Uani 0.228(4) 1 d D U P A -1
H39 H -0.467806 0.933829 -0.040052 0.060 Uiso 0.228(4) 1 calc R U P A -1
C40 C -0.291(2) 0.901(2) -0.0975(11) 0.047(4) Uani 0.228(4) 1 d D U P A -1
H40 H -0.338091 0.851882 -0.155243 0.057 Uiso 0.228(4) 1 calc R U P A -1
C41 C -0.142(2) 0.9236(19) -0.0821(10) 0.043(3) Uani 0.228(4) 1 d D U P A -1
C42 C -0.062(2) 0.875(2) -0.1512(10) 0.047(3) Uani 0.228(4) 1 d D U P A -1
H42 H -0.107878 0.825865 -0.209298 0.056 Uiso 0.228(4) 1 calc R U P A -1
C43 C 0.085(2) 0.900(2) -0.1342(10) 0.050(3) Uani 0.228(4) 1 d D U P A -1
H43 H 0.138771 0.867683 -0.180809 0.060 Uiso 0.228(4) 1 calc R U P A -1
C44 C 0.155(2) 0.9734(18) -0.0479(10) 0.049(3) Uani 0.228(4) 1 d D U P A -1
C45 C 0.075(2) 1.0216(17) 0.0208(9) 0.046(3) Uani 0.228(4) 1 d D U P A -1
C46 C -0.073(2) 0.9970(18) 0.0037(9) 0.041(3) Uani 0.228(4) 1 d D U P A -1

loop_
_atom_site_aniso_label
_atom_site_aniso_U_11
_atom_site_aniso_U_22
_atom_site_aniso_U_33
_atom_site_aniso_U_23
_atom_site_aniso_U_13
_atom_site_aniso_U_12
Eu1 0.01385(15) 0.01106(15) 0.01734(16) 0.00188(11) 0.00526(11) 0.00232(10)
O1 0.027(2) 0.029(2) 0.040(2) 0.018(2) 0.0159(18) 0.0110(18)
O2 0.023(2) 0.0190(19) 0.035(2) 0.0133(18) 0.0104(17) 0.0045(16)
O3 0.031(2) 0.0170(19) 0.032(2) 0.0110(18) 0.0102(17) -0.0044(16)
O4 0.028(2) 0.022(2) 0.057(3) 0.008(2) 0.016(2) 0.0065(18)
O5 0.025(2) 0.020(2) 0.035(2) 0.0129(18) 0.0035(17) 0.0069(16)
O6 0.025(2) 0.0157(19) 0.032(2) 0.0033(17) 0.0031(17) -0.0028(16)
O7 0.0199(19) 0.0200(19) 0.025(2) 0.0024(17) 0.0083(16) 0.0029(15)
N1 0.018(2) 0.023(2) 0.026(2) 0.002(2) 0.0066(19) 0.0034(19)
N2 0.019(2) 0.021(2) 0.017(2) 0.0065(19) 0.0035(18) 0.0053(18)
N3 0.025(2) 0.032(3) 0.020(2) 0.005(2) 0.0053(19) 0.002(2)
N4 0.025(2) 0.023(2) 0.024(2) 0.007(2) 0.009(2) 0.002(2)
C1 0.019(3) 0.032(3) 0.027(3) 0.001(3) 0.008(2) 0.003(2)
C2 0.016(3) 0.039(4) 0.031(3) 0.003(3) 0.003(2) 0.005(2)
C3 0.022(3) 0.034(3) 0.025(3) 0.000(3) 0.001(2) 0.002(3)
C4 0.019(3) 0.025(3) 0.025(3) 0.005(2) 0.005(2) 0.004(2)
C5 0.022(3) 0.019(3) 0.019(3) 0.004(2) 0.005(2) 0.004(2)
C6 0.019(3) 0.018(3) 0.025(3) 0.009(2) 0.005(2) 0.004(2)
C7 0.014(3) 0.023(3) 0.023(3) 0.003(2) 0.006(2) 0.005(2)
C8 0.016(3) 0.035(3) 0.024(3) 0.003(3) 0.010(2) 0.010(2)
C9 0.016(3) 0.036(3) 0.026(3) 0.007(3) 0.004(2) 0.004(2)
C10 0.023(3) 0.028(3) 0.024(3) 0.007(3) 0.005(2) 0.006(2)
C11 0.023(3) 0.027(3) 0.021(3) 0.004(2) 0.006(2) 0.004(2)
C12 0.021(3) 0.024(3) 0.025(3) 0.003(3) 0.008(2) 0.005(2)
C13 0.029(3) 0.025(3) 0.021(3) 0.003(3) 0.007(2) 0.005(2)
C14 0.034(3) 0.034(3) 0.022(3) 0.003(3) 0.005(3) 0.003(3)
C15 0.044(4) 0.039(4) 0.018(3) 0.000(3) 0.006(3) 0.006(3)
C16 0.038(4) 0.035(4) 0.024(3) 0.006(3) 0.016(3) 0.010(3)
C17 0.024(3) 0.032(3) 0.032(3) 0.004(3) 0.008(3) 0.006(3)
C18 0.029(3) 0.020(3) 0.021(3) 0.007(2) 0.008(2) 0.003(2)
C19 0.026(3) 0.018(3) 0.025(3) 0.009(2) 0.004(2) 0.005(2)
C20 0.026(3) 0.024(3) 0.044(4) 0.014(3) 0.013(3) 0.003(2)
C21 0.026(3) 0.024(3) 0.042(4) 0.010(3) 0.015(3) 0.006(2)
C22 0.021(3) 0.018(3) 0.030(3) 0.007(2) 0.005(2) 0.004(2)
C23 0.024(3) 0.029(3) 0.037(3) 0.011(3) 0.009(3) 0.003(2)
C24 0.026(3) 0.028(3) 0.039(4) 0.010(3) 0.014(3) 0.008(3)
C25 0.026(3) 0.017(3) 0.021(3) 0.005(2) 0.002(2) 0.004(2)
C26 0.021(3) 0.021(3) 0.023(3) 0.005(2) 0.001(2) 0.001(2)
C27 0.021(3) 0.018(3) 0.022(3) 0.005(2) 0.009(2) 0.005(2)
C28 0.022(3) 0.019(3) 0.018(3) 0.006(2) 0.006(2) 0.004(2)
C29 0.023(3) 0.023(3) 0.037(3) 0.017(3) 0.001(2) 0.004(2)
C30 0.022(3) 0.020(3) 0.038(3) 0.010(3) -0.002(2) -0.002(2)
C31A 0.061(6) 0.046(5) 0.034(6) 0.028(5) 0.003(5) 0.007(5)
C32A 0.066(7) 0.046(6) 0.035(7) 0.026(6) 0.003(6) 0.009(6)
C33A 0.061(6) 0.042(6) 0.038(6) 0.025(5) 0.007(6) 0.012(6)
C34A 0.062(5) 0.043(5) 0.043(6) 0.020(5) 0.009(5) 0.011(5)
C35A 0.063(6) 0.047(5) 0.049(6) 0.018(5) 0.007(6) 0.009(5)
C36A 0.061(5) 0.050(5) 0.051(6) 0.016(5) 0.006(5) 0.009(5)
C37A 0.060(5) 0.045(5) 0.046(6) 0.021(5) 0.005(5) 0.007(5)
C38A 0.063(6) 0.047(6) 0.050(6) 0.018(5) 0.002(6) 0.007(5)
C39A 0.066(6) 0.048(6) 0.047(6) 0.016(5) 0.001(6) 0.009(5)
C40A 0.061(6) 0.042(5) 0.041(6) 0.022(5) 0.005(6) 0.012(5)
C41A 0.061(5) 0.039(5) 0.038(5) 0.027(4) 0.008(5) 0.010(5)
C42A 0.059(5) 0.042(5) 0.037(5) 0.029(4) 0.005(5) 0.008(5)
C43A 0.059(5) 0.045(5) 0.041(5) 0.026(4) 0.003(5) 0.008(5)
C44A 0.059(5) 0.044(5) 0.035(5) 0.027(4) 0.005(5) 0.006(4)
C45A 0.058(4) 0.043(4) 0.039(5) 0.023(4) 0.008(4) 0.009(4)
C46A 0.059(5) 0.041(4) 0.042(5) 0.025(4) 0.007(5) 0.008(4)
C31 0.062(6) 0.051(6) 0.051(7) 0.014(6) 0.008(6) 0.009(6)
C32 0.061(7) 0.053(7) 0.055(7) 0.015(7) 0.006(7) 0.008(7)
C33 0.062(6) 0.051(6) 0.051(6) 0.018(5) 0.002(6) 0.007(5)
C34 0.061(5) 0.046(5) 0.045(6) 0.021(5) 0.004(5) 0.008(5)
C35 0.064(6) 0.045(5) 0.044(6) 0.020(5) 0.001(6) 0.010(5)
C36 0.064(6) 0.043(5) 0.042(6) 0.022(5) 0.005(5) 0.010(5)
C37 0.059(5) 0.040(5) 0.037(5) 0.029(4) 0.007(5) 0.009(5)
C38 0.061(6) 0.046(6) 0.040(6) 0.028(5) 0.004(6) 0.005(6)
C39 0.059(6) 0.048(6) 0.046(6) 0.022(6) 0.002(6) 0.008(6)
C40 0.061(6) 0.048(5) 0.039(6) 0.025(5) 0.001(6) 0.008(5)
C41 0.059(5) 0.043(5) 0.035(5) 0.027(4) 0.005(5) 0.007(5)
C42 0.063(5) 0.045(5) 0.039(5) 0.023(4) 0.005(5) 0.009(4)
C43 0.064(5) 0.045(5) 0.044(6) 0.020(5) 0.007(5) 0.010(5)
C44 0.060(5) 0.046(4) 0.046(5) 0.019(4) 0.008(5) 0.010(4)
C45 0.058(5) 0.043(5) 0.043(5) 0.023(5) 0.006(5) 0.008(4)
C46 0.058(5) 0.041(4) 0.037(5) 0.027(4) 0.008(4) 0.008(4)

loop_
_atom_type_symbol
_atom_type_description
_atom_type_scat_dispersion_real
_atom_type_scat_dispersion_imag
_atom_type_scat_source
C C 0.0181 0.0091 'International Tables Vol C Tables 4.2.6.8 and 6.1.1.4'
H H 0.0000 0.0000 'International Tables Vol C Tables 4.2.6.8 and 6.1.1.4'
Eu Eu -8.9294 11.1857 'International Tables Vol C Tables 4.2.6.8 and 6.1.1.4'
N N 0.0311 0.0180 'International Tables Vol C Tables 4.2.6.8 and 6.1.1.4'
O O 0.0492 0.0322 'International Tables Vol C Tables 4.2.6.8 and 6.1.1.4'

loop_
_geom_angle_atom_site_label_1
_geom_angle_atom_site_label_2
_geom_angle_atom_site_label_3
_geom_angle
_geom_angle_site_symmetry_1
_geom_angle_site_symmetry_3
_geom_angle_publ_flag
O1 Eu1 H7A 114.8 . . ?
O1 Eu1 H7B 94.6 . . ?
O1 Eu1 N1 69.83(15) . . ?
O1 Eu1 N2 78.85(13) . . ?
O2 Eu1 O1 52.39(13) . . ?
O2 Eu1 H7A 68.8 . . ?
O2 Eu1 H7B 63.7 . . ?
O2 Eu1 N1 81.39(14) . . ?
O2 Eu1 N2 127.60(14) . . ?
O3 Eu1 O1 122.09(14) 1_545 . ?
O3 Eu1 O2 79.45(14) 1_545 . ?
O3 Eu1 O5 83.52(14) 1_545 . ?
O3 Eu1 O6 152.64(14) 1_545 2_576 ?
O3 Eu1 O7 78.60(14) 1_545 . ?
O3 Eu1 H7A 62.3 1_545 . ?
O3 Eu1 H7B 89.6 1_545 . ?
O3 Eu1 N1 73.33(15) 1_545 . ?
O3 Eu1 N2 120.06(14) 1_545 . ?
O5 Eu1 O1 151.12(14) . . ?
O5 Eu1 O2 155.62(14) . . ?
O5 Eu1 O6 86.56(14) . 2_576 ?
O5 Eu1 O7 84.83(13) . . ?
O5 Eu1 H7A 87.9 . . ?
O5 Eu1 H7B 99.0 . . ?
O5 Eu1 N1 110.27(14) . . ?
O5 Eu1 N2 76.25(14) . . ?
O6 Eu1 O1 75.57(14) 2_576 . ?
O6 Eu1 O2 100.74(13) 2_576 . ?
O6 Eu1 O7 75.15(13) 2_576 . ?
O6 Eu1 H7A 92.0 2_576 . ?
O6 Eu1 H7B 66.9 2_576 . ?
O6 Eu1 N1 133.98(15) 2_576 . ?
O6 Eu1 N2 81.80(14) 2_576 . ?
O7 Eu1 O1 111.47(13) . . ?
O7 Eu1 O2 74.82(13) . . ?
O7 Eu1 H7A 17.0 . . ?
O7 Eu1 H7B 17.0 . . ?
O7 Eu1 N1 145.97(13) . . ?
O7 Eu1 N2 150.94(13) . . ?
H7A Eu1 H7B 28.4 . . ?
N1 Eu1 H7A 129.7 . . ?
N1 Eu1 H7B 143.6 . . ?
N2 Eu1 H7A 163.2 . . ?
N2 Eu1 H7B 148.6 . . ?
N2 Eu1 N1 62.73(14) . . ?
C25 O1 Eu1 91.3(3) . . ?
C25 O2 Eu1 92.5(3) . . ?
C26 O3 Eu1 171.4(4) . 1_565 ?
C27 O5 Eu1 157.6(4) . . ?
C27 O6 Eu1 170.1(4) . 2_576 ?
Eu1 O7 H7A 109.5 . . ?
Eu1 O7 H7B 109.3 . . ?
H7A O7 H7B 104.4 . . ?
C1 N1 Eu1 121.3(3) . . ?
C1 N1 C5 117.6(5) . . ?
C5 N1 Eu1 120.8(3) . . ?
C6 N2 Eu1 121.9(3) . . ?
C10 N2 Eu1 120.5(3) . . ?
C10 N2 C6 117.5(5) . . ?
C11 N3 C13 116.9(5) . . ?
C12 N4 C18 117.1(5) . . ?
N1 C1 H1 118.4 . . ?
N1 C1 C2 123.2(5) . . ?
C2 C1 H1 118.4 . . ?
C1 C2 H2 120.7 . . ?
C3 C2 C1 118.6(5) . . ?
C3 C2 H2 120.7 . . ?
C2 C3 H3 120.1 . . ?
C2 C3 C4 119.7(5) . . ?
C4 C3 H3 120.1 . . ?
C3 C4 C5 117.9(5) . . ?
C3 C4 C11 122.4(5) . . ?
C5 C4 C11 119.7(5) . . ?
N1 C5 C4 122.8(5) . . ?
N1 C5 C6 117.2(5) . . ?
C4 C5 C6 120.0(5) . . ?
N2 C6 C5 117.2(5) . . ?
N2 C6 C7 122.4(5) . . ?
C7 C6 C5 120.4(5) . . ?
C6 C7 C12 119.6(5) . . ?
C8 C7 C6 117.8(5) . . ?
C8 C7 C12 122.6(5) . . ?
C7 C8 H8 120.0 . . ?
C9 C8 C7 120.1(5) . . ?
C9 C8 H8 120.0 . . ?
C8 C9 H9 120.9 . . ?
C8 C9 C10 118.2(5) . . ?
C10 C9 H9 120.9 . . ?
N2 C10 C9 124.0(5) . . ?
N2 C10 H10 118.0 . . ?
C9 C10 H10 118.0 . . ?
N3 C11 C4 117.7(5) . . ?
N3 C11 C12 121.6(5) . . ?
C12 C11 C4 120.7(5) . . ?
N4 C12 C7 118.4(5) . . ?
N4 C12 C11 122.3(5) . . ?
C11 C12 C7 119.3(5) . . ?
N3 C13 C14 119.2(5) . . ?
N3 C13 C18 121.5(5) . . ?
C14 C13 C18 119.3(5) . . ?
C13 C14 H14 119.9 . . ?
C15 C14 C13 120.2(6) . . ?
C15 C14 H14 119.9 . . ?
C14 C15 H15 119.8 . . ?
C14 C15 C16 120.5(6) . . ?
C16 C15 H15 119.8 . . ?
C15 C16 H16 119.3 . . ?
C17 C16 C15 121.5(5) . . ?
C17 C16 H16 119.3 . . ?
C16 C17 H17 120.4 . . ?
C16 C17 C18 119.3(6) . . ?
C18 C17 H17 120.4 . . ?
N4 C18 C13 120.5(5) . . ?
N4 C18 C17 120.2(5) . . ?
C17 C18 C13 119.2(5) . . ?
C20 C19 C24 119.2(5) . . ?
C20 C19 C25 120.9(5) . . ?
C24 C19 C25 119.6(5) . . ?
C19 C20 H20 119.8 . . ?
C19 C20 C21 120.4(6) . . ?
C21 C20 H20 119.8 . . ?
C20 C21 H21 119.8 . . ?
C22 C21 C20 120.3(5) . . ?
C22 C21 H21 119.8 . . ?
C21 C22 C23 119.4(5) . . ?
C21 C22 C26 120.3(5) . . ?
C23 C22 C26 120.2(5) . . ?
C22 C23 H23 119.7 . . ?
C24 C23 C22 120.6(6) . . ?
C24 C23 H23 119.7 . . ?
C19 C24 H24 120.2 . . ?
C23 C24 C19 119.6(6) . . ?
C23 C24 H24 120.2 . . ?
O1 C25 Eu1 62.0(3) . . ?
O1 C25 C19 119.2(5) . . ?
O2 C25 Eu1 61.0(3) . . ?
O2 C25 O1 120.5(5) . . ?
O2 C25 C19 120.1(5) . . ?
C19 C25 Eu1 159.6(4) . . ?
O3 C26 C22 116.1(5) . . ?
O4 C26 O3 125.3(5) . . ?
O4 C26 C22 118.6(5) . . ?
O5 C27 C28 117.5(5) . . ?
O6 C27 O5 124.1(5) . . ?
O6 C27 C28 118.5(5) . . ?
C29 C28 C27 120.2(5) . . ?
C29 C28 C30 118.7(5) . 2_566 ?
C30 C28 C27 121.1(5) 2_566 . ?
C28 C29 H29 119.4 . . ?
C30 C29 C28 121.1(5) . . ?
C30 C29 H29 119.4 . . ?
C28 C30 H30 119.9 2_566 . ?
C29 C30 C28 120.2(5) . 2_566 ?
C29 C30 H30 119.9 . . ?
C32A C31A H31A 120.0 . . ?
C32A C31A C44A 120.0(7) . . ?
C44A C31A H31A 120.0 . . ?
C31A C32A H32A 120.0 . . ?
C33A C32A C31A 120.1(6) . . ?
C33A C32A H32A 120.0 . . ?
C32A C33A H33A 120.0 . . ?
C32A C33A C34A 120.0(7) . . ?
C34A C33A H33A 120.0 . . ?
C33A C34A C35A 119.5(7) . . ?
C45A C34A C33A 120.1(6) . . ?
C45A C34A C35A 120.4(6) . . ?
C34A C35A H35A 120.1 . . ?
C36A C35A C34A 119.9(6) . . ?
C36A C35A H35A 120.1 . . ?
C35A C36A H36A 120.0 . . ?
C35A C36A C37A 120.0(6) . . ?
C37A C36A H36A 120.0 . . ?
C38A C37A C36A 119.1(7) . . ?
C46A C37A C36A 120.3(6) . . ?
C46A C37A C38A 120.6(6) . . ?
C37A C38A H38A 120.4 . . ?
C37A C38A C39A 119.2(7) . . ?
C39A C38A H38A 120.4 . . ?
C38A C39A H39A 119.9 . . ?
C40A C39A C38A 120.3(6) . . ?
C40A C39A H39A 119.9 . . ?
C39A C40A H40A 119.7 . . ?
C39A C40A C41A 120.7(7) . . ?
C41A C40A H40A 119.7 . . ?
C40A C41A C42A 121.2(7) . . ?
C46A C41A C40A 119.0(6) . . ?
C46A C41A C42A 119.8(6) . . ?
C41A C42A H42A 119.9 . . ?
C43A C42A C41A 120.1(6) . . ?
C43A C42A H42A 119.9 . . ?
C42A C43A H43A 119.9 . . ?
C42A C43A C44A 120.1(6) . . ?
C44A C43A H43A 119.9 . . ?
C31A C44A C43A 120.5(7) . . ?
C31A C44A C45A 119.7(6) . . ?
C45A C44A C43A 119.8(6) . . ?
C34A C45A C44A 120.1(5) . . ?
C34A C45A C46A 119.8(5) . . ?
C44A C45A C46A 120.1(5) . . ?
C37A C46A C41A 120.3(5) . . ?
C37A C46A C45A 119.7(5) . . ?
C41A C46A C45A 120.0(5) . . ?
C32 C31 H31 119.9 . . ?
C32 C31 C44 120.2(6) . . ?
C44 C31 H31 119.9 . . ?
C31 C32 H32 120.0 . . ?
C33 C32 C31 120.1(6) . . ?
C33 C32 H32 120.0 . . ?
C32 C33 H33 120.0 . . ?
C32 C33 C34 119.9(6) . . ?
C34 C33 H33 120.0 . . ?
C33 C34 C35 119.4(7) . . ?
C45 C34 C33 120.2(5) . . ?
C45 C34 C35 120.3(5) . . ?
C34 C35 H35 120.0 . . ?
C36 C35 C34 119.9(6) . . ?
C36 C35 H35 120.0 . . ?
C35 C36 H36 120.1 . . ?
C35 C36 C37 119.9(6) . . ?
C37 C36 H36 120.1 . . ?
C38 C37 C36 119.0(7) . . ?
C46 C37 C36 120.4(5) . . ?
C46 C37 C38 120.6(5) . . ?
C37 C38 H38 120.3 . . ?
C37 C38 C39 119.3(6) . . ?
C39 C38 H38 120.3 . . ?
C38 C39 H39 119.9 . . ?
C40 C39 C38 120.2(6) . . ?
C40 C39 H39 119.9 . . ?
C39 C40 H40 119.7 . . ?
C39 C40 C41 120.7(6) . . ?
C41 C40 H40 119.7 . . ?
C40 C41 C42 121.5(7) . . ?
C46 C41 C40 119.1(5) . . ?
C46 C41 C42 119.5(5) . . ?
C41 C42 H42 119.9 . . ?
C43 C42 C41 120.3(6) . . ?
C43 C42 H42 119.9 . . ?
C42 C43 H43 119.8 . . ?
C42 C43 C44 120.3(6) . . ?
C44 C43 H43 119.8 . . ?
C31 C44 C43 120.9(7) . . ?
C31 C44 C45 119.6(5) . . ?
C45 C44 C43 119.5(5) . . ?
C34 C45 C44 120.0(4) . . ?
C34 C45 C46 119.8(5) . . ?
C44 C45 C46 120.2(5) . . ?
C37 C46 C41 120.1(4) . . ?
C37 C46 C45 119.7(5) . . ?
C41 C46 C45 120.2(5) . . ?

loop_
_geom_bond_atom_site_label_1
_geom_bond_atom_site_label_2
_geom_bond_distance
_geom_bond_site_symmetry_2
_geom_bond_publ_flag
Eu1 O1 2.492(4) . ?
Eu1 O2 2.470(4) . ?
Eu1 O3 2.294(4) 1_545 ?
Eu1 O5 2.347(4) . ?
Eu1 O6 2.352(4) 2_576 ?
Eu1 O7 2.398(4) . ?
Eu1 H7A 2.8111 . ?
Eu1 H7B 2.8091 . ?
Eu1 N1 2.609(5) . ?
Eu1 N2 2.570(4) . ?
O1 C25 1.264(7) . ?
O2 C25 1.259(7) . ?
O3 C26 1.269(7) . ?
O4 C26 1.235(7) . ?
O5 C27 1.258(7) . ?
O6 C27 1.254(7) . ?
O7 H7A 0.8714 . ?
O7 H7B 0.8714 . ?
N1 C1 1.341(7) . ?
N1 C5 1.348(7) . ?
N2 C6 1.357(7) . ?
N2 C10 1.327(7) . ?
N3 C11 1.330(7) . ?
N3 C13 1.358(7) . ?
N4 C12 1.326(7) . ?
N4 C18 1.362(7) . ?
C1 H1 0.9500 . ?
C1 C2 1.385(8) . ?
C2 H2 0.9500 . ?
C2 C3 1.378(8) . ?
C3 H3 0.9500 . ?
C3 C4 1.386(8) . ?
C4 C5 1.403(8) . ?
C4 C11 1.452(7) . ?
C5 C6 1.459(7) . ?
C6 C7 1.410(7) . ?
C7 C8 1.388(8) . ?
C7 C12 1.461(8) . ?
C8 H8 0.9500 . ?
C8 C9 1.370(8) . ?
C9 H9 0.9500 . ?
C9 C10 1.393(8) . ?
C10 H10 0.9500 . ?
C11 C12 1.419(8) . ?
C13 C14 1.408(8) . ?
C13 C18 1.423(8) . ?
C14 H14 0.9500 . ?
C14 C15 1.358(9) . ?
C15 H15 0.9500 . ?
C15 C16 1.401(9) . ?
C16 H16 0.9500 . ?
C16 C17 1.365(8) . ?
C17 H17 0.9500 . ?
C17 C18 1.415(8) . ?
C19 C20 1.383(8) . ?
C19 C24 1.399(9) . ?
C19 C25 1.493(8) . ?
C20 H20 0.9500 . ?
C20 C21 1.385(8) . ?
C21 H21 0.9500 . ?
C21 C22 1.376(9) . ?
C22 C23 1.389(8) . ?
C22 C26 1.504(8) . ?
C23 H23 0.9500 . ?
C23 C24 1.382(9) . ?
C24 H24 0.9500 . ?
C27 C28 1.511(8) . ?
C28 C29 1.387(8) . ?
C28 C30 1.392(8) 2_566 ?
C29 H29 0.9500 . ?
C29 C30 1.387(8) . ?
C30 H30 0.9500 . ?
C31A H31A 0.9500 . ?
C31A C32A 1.401(10) . ?
C31A C44A 1.404(9) . ?
C32A H32A 0.9500 . ?
C32A C33A 1.394(11) . ?
C33A H33A 0.9500 . ?
C33A C34A 1.406(10) . ?
C34A C35A 1.408(10) . ?
C34A C45A 1.392(9) . ?
C35A H35A 0.9500 . ?
C35A C36A 1.397(10) . ?
C36A H36A 0.9500 . ?
C36A C37A 1.407(10) . ?
C37A C38A 1.403(10) . ?
C37A C46A 1.396(9) . ?
C38A H38A 0.9500 . ?
C38A C39A 1.411(11) . ?
C39A H39A 0.9500 . ?
C39A C40A 1.387(11) . ?
C40A H40A 0.9500 . ?
C40A C41A 1.413(10) . ?
C41A C42A 1.419(10) . ?
C41A C46A 1.406(9) . ?
C42A H42A 0.9500 . ?
C42A C43A 1.403(10) . ?
C43A H43A 0.9500 . ?
C43A C44A 1.416(10) . ?
C44A C45A 1.406(9) . ?
C45A C46A 1.417(8) . ?
C31 H31 0.9500 . ?
C31 C32 1.402(8) . ?
C31 C44 1.402(8) . ?
C32 H32 0.9500 . ?
C32 C33 1.395(8) . ?
C33 H33 0.9500 . ?
C33 C34 1.403(8) . ?
C34 C35 1.407(8) . ?
C34 C45 1.395(7) . ?
C35 H35 0.9500 . ?
C35 C36 1.396(8) . ?
C36 H36 0.9500 . ?
C36 C37 1.404(8) . ?
C37 C38 1.402(8) . ?
C37 C46 1.397(7) . ?
C38 H38 0.9500 . ?
C38 C39 1.406(8) . ?
C39 H39 0.9500 . ?
C39 C40 1.391(8) . ?
C40 H40 0.9500 . ?
C40 C41 1.409(8) . ?
C41 C42 1.417(8) . ?
C41 C46 1.407(7) . ?
C42 H42 0.9500 . ?
C42 C43 1.402(8) . ?
C43 H43 0.9500 . ?
C43 C44 1.413(8) . ?
C44 C45 1.408(7) . ?
C45 C46 1.412(7) . ?

loop_
_geom_hbond_atom_site_label_D
_geom_hbond_atom_site_label_H
_geom_hbond_atom_site_label_A
_geom_hbond_distance_DH
_geom_hbond_distance_HA
_geom_hbond_distance_DA
_geom_hbond_angle_DHA
_geom_hbond_site_symmetry_A
_geom_hbond_publ_flag
O7 H7A O2 0.87 2.10 2.785(5) 134.7 2_476 yes
O7 H7B O4 0.87 1.78 2.625(6) 164.5 2_486 yes

loop_
_geom_torsion_atom_site_label_1
_geom_torsion_atom_site_label_2
_geom_torsion_atom_site_label_3
_geom_torsion_atom_site_label_4
_geom_torsion
_geom_torsion_site_symmetry_1
_geom_torsion_site_symmetry_2
_geom_torsion_site_symmetry_3
_geom_torsion_site_symmetry_4
_geom_torsion_publ_flag
Eu1 O1 C25 O2 -18.3(5) . . . . ?
Eu1 O1 C25 C19 156.8(4) . . . . ?
Eu1 O2 C25 O1 18.5(5) . . . . ?
Eu1 O2 C25 C19 -156.6(5) . . . . ?
Eu1 O5 C27 O6 7.2(13) . . . . ?
Eu1 O5 C27 C28 -172.3(7) . . . . ?
Eu1 N1 C1 C2 172.0(5) . . . . ?
Eu1 N1 C5 C4 -174.7(4) . . . . ?
Eu1 N1 C5 C6 3.1(7) . . . . ?
Eu1 N2 C6 C5 -1.7(7) . . . . ?
Eu1 N2 C6 C7 177.4(4) . . . . ?
Eu1 N2 C10 C9 -175.7(5) . . . . ?
O5 C27 C28 C29 -7.1(8) . . . . ?
O5 C27 C28 C30 172.3(5) . . . 2_566 ?
O6 C27 C28 C29 173.3(5) . . . . ?
O6 C27 C28 C30 -7.3(8) . . . 2_566 ?
N1 C1 C2 C3 2.4(10) . . . . ?
N1 C5 C6 N2 -0.9(8) . . . . ?
N1 C5 C6 C7 179.9(5) . . . . ?
N2 C6 C7 C8 -1.6(9) . . . . ?
N2 C6 C7 C12 177.8(5) . . . . ?
N3 C11 C12 N4 -0.2(10) . . . . ?
N3 C11 C12 C7 179.1(6) . . . . ?
N3 C13 C14 C15 -179.5(6) . . . . ?
N3 C13 C18 N4 -0.7(9) . . . . ?
N3 C13 C18 C17 178.9(6) . . . . ?
C1 N1 C5 C4 -0.9(9) . . . . ?
C1 N1 C5 C6 176.9(5) . . . . ?
C1 C2 C3 C4 -0.4(10) . . . . ?
C2 C3 C4 C5 -2.1(10) . . . . ?
C2 C3 C4 C11 177.5(6) . . . . ?
C3 C4 C5 N1 2.8(9) . . . . ?
C3 C4 C5 C6 -174.9(5) . . . . ?
C3 C4 C11 N3 -4.0(9) . . . . ?
C3 C4 C11 C12 176.9(6) . . . . ?
C4 C5 C6 N2 177.0(5) . . . . ?
C4 C5 C6 C7 -2.2(8) . . . . ?
C4 C11 C12 N4 178.9(6) . . . . ?
C4 C11 C12 C7 -1.8(9) . . . . ?
C5 N1 C1 C2 -1.8(9) . . . . ?
C5 C4 C11 N3 175.6(6) . . . . ?
C5 C4 C11 C12 -3.5(9) . . . . ?
C5 C6 C7 C8 177.5(5) . . . . ?
C5 C6 C7 C12 -3.1(8) . . . . ?
C6 N2 C10 C9 1.6(9) . . . . ?
C6 C7 C8 C9 1.3(9) . . . . ?
C6 C7 C12 N4 -175.6(5) . . . . ?
C6 C7 C12 C11 5.1(9) . . . . ?
C7 C8 C9 C10 0.3(10) . . . . ?
C8 C7 C12 N4 3.7(9) . . . . ?
C8 C7 C12 C11 -175.7(6) . . . . ?
C8 C9 C10 N2 -1.9(10) . . . . ?
C10 N2 C6 C5 -179.0(5) . . . . ?
C10 N2 C6 C7 0.1(8) . . . . ?
C11 N3 C13 C14 -179.9(6) . . . . ?
C11 N3 C13 C18 1.6(9) . . . . ?
C11 C4 C5 N1 -176.7(5) . . . . ?
C11 C4 C5 C6 5.5(9) . . . . ?
C12 N4 C18 C13 -0.8(8) . . . . ?
C12 N4 C18 C17 179.6(6) . . . . ?
C12 C7 C8 C9 -178.0(6) . . . . ?
C13 N3 C11 C4 179.6(6) . . . . ?
C13 N3 C11 C12 -1.2(9) . . . . ?
C13 C14 C15 C16 1.2(11) . . . . ?
C14 C13 C18 N4 -179.2(6) . . . . ?
C14 C13 C18 C17 0.5(9) . . . . ?
C14 C15 C16 C17 -0.9(11) . . . . ?
C15 C16 C17 C18 0.4(10) . . . . ?
C16 C17 C18 N4 179.4(6) . . . . ?
C16 C17 C18 C13 -0.2(9) . . . . ?
C18 N4 C12 C7 -178.1(5) . . . . ?
C18 N4 C12 C11 1.2(9) . . . . ?
C18 C13 C14 C15 -1.0(10) . . . . ?
C19 C20 C21 C22 -0.8(10) . . . . ?
C20 C19 C24 C23 5.7(9) . . . . ?
C20 C19 C25 Eu1 -76.9(13) . . . . ?
C20 C19 C25 O1 -164.8(6) . . . . ?
C20 C19 C25 O2 10.3(8) . . . . ?
C20 C21 C22 C23 6.5(9) . . . . ?
C20 C21 C22 C26 -170.4(6) . . . . ?
C21 C22 C23 C24 -6.0(9) . . . . ?
C21 C22 C26 O3 152.8(6) . . . . ?
C21 C22 C26 O4 -27.3(8) . . . . ?
C22 C23 C24 C19 -0.1(9) . . . . ?
C23 C22 C26 O3 -24.0(8) . . . . ?
C23 C22 C26 O4 155.8(6) . . . . ?
C24 C19 C20 C21 -5.3(9) . . . . ?
C24 C19 C25 Eu1 97.0(12) . . . . ?
C24 C19 C25 O1 9.1(8) . . . . ?
C24 C19 C25 O2 -175.8(5) . . . . ?
C25 C19 C20 C21 168.6(6) . . . . ?
C25 C19 C24 C23 -168.2(5) . . . . ?
C26 C22 C23 C24 170.9(6) . . . . ?
C27 C28 C29 C30 179.6(5) . . . . ?
C28 C29 C30 C28 -0.2(10) . . . 2_566 ?
C30 C28 C29 C30 0.2(10) 2_566 . . . ?
C31A C32A C33A C34A 0.01(17) . . . . ?
C31A C44A C45A C34A 0.0(2) . . . . ?
C31A C44A C45A C46A 179.99(13) . . . . ?
C32A C31A C44A C43A 179.99(10) . . . . ?
C32A C31A C44A C45A 0.00(16) . . . . ?
C32A C33A C34A C35A 179.99(13) . . . . ?
C32A C33A C34A C45A 0.0(2) . . . . ?
C33A C34A C35A C36A 179.99(13) . . . . ?
C33A C34A C45A C44A 0.0(2) . . . . ?
C33A C34A C45A C46A -179.99(15) . . . . ?
C34A C35A C36A C37A 0.00(18) . . . . ?
C34A C45A C46A C37A 0.0(2) . . . . ?
C34A C45A C46A C41A 180.00(15) . . . . ?
C35A C34A C45A C44A 180.00(15) . . . . ?
C35A C34A C45A C46A 0.0(2) . . . . ?
C35A C36A C37A C38A -179.99(13) . . . . ?
C35A C36A C37A C46A -0.01(18) . . . . ?
C36A C37A C38A C39A -179.99(13) . . . . ?
C36A C37A C46A C41A 180.00(13) . . . . ?
C36A C37A C46A C45A 0.0(2) . . . . ?
C37A C38A C39A C40A 0.0(2) . . . . ?
C38A C37A C46A C41A 0.0(2) . . . . ?
C38A C37A C46A C45A 180.00(15) . . . . ?
C38A C39A C40A C41A 0.0(2) . . . . ?
C39A C40A C41A C42A -179.99(15) . . . . ?
C39A C40A C41A C46A 0.0(2) . . . . ?
C40A C41A C42A C43A 179.99(15) . . . . ?
C40A C41A C46A C37A 0.0(2) . . . . ?
C40A C41A C46A C45A 179.99(15) . . . . ?
C41A C42A C43A C44A 0.0(2) . . . . ?
C42A C41A C46A C37A -179.99(15) . . . . ?
C42A C41A C46A C45A 0.0(2) . . . . ?
C42A C43A C44A C31A 179.99(13) . . . . ?
C42A C43A C44A C45A 0.0(2) . . . . ?
C43A C44A C45A C34A -179.98(15) . . . . ?
C43A C44A C45A C46A 0.0(2) . . . . ?
C44A C31A C32A C33A -0.01(11) . . . . ?
C44A C45A C46A C37A 180.00(15) . . . . ?
C44A C45A C46A C41A 0.0(2) . . . . ?
C45A C34A C35A C36A 0.0(2) . . . . ?
C46A C37A C38A C39A 0.0(2) . . . . ?
C46A C41A C42A C43A 0.0(2) . . . . ?
C31 C32 C33 C34 -0.4(6) . . . . ?
C31 C44 C45 C34 0.4(17) . . . . ?
C31 C44 C45 C46 -179.9(9) . . . . ?
C32 C31 C44 C43 180.0(8) . . . . ?
C32 C31 C44 C45 -0.1(13) . . . . ?
C32 C33 C34 C35 179.8(8) . . . . ?
C32 C33 C34 C45 0.7(13) . . . . ?
C33 C34 C35 C36 -179.2(10) . . . . ?
C33 C34 C45 C44 -0.7(17) . . . . ?
C33 C34 C45 C46 179.6(9) . . . . ?
C34 C35 C36 C37 -0.3(18) . . . . ?
C34 C45 C46 C37 -0.5(17) . . . . ?
C34 C45 C46 C41 179.9(12) . . . . ?
C35 C34 C45 C44 -179.8(11) . . . . ?
C35 C34 C45 C46 0.5(18) . . . . ?
C35 C36 C37 C38 -179.4(11) . . . . ?
C35 C36 C37 C46 0.3(18) . . . . ?
C36 C37 C38 C39 179.9(11) . . . . ?
C36 C37 C46 C41 179.6(11) . . . . ?
C36 C37 C46 C45 0.1(17) . . . . ?
C37 C38 C39 C40 0.2(18) . . . . ?
C38 C37 C46 C41 -0.6(18) . . . . ?
C38 C37 C46 C45 179.8(11) . . . . ?
C38 C39 C40 C41 -0.2(18) . . . . ?
C39 C40 C41 C42 -179.8(11) . . . . ?
C39 C40 C41 C46 -0.3(18) . . . . ?
C40 C41 C42 C43 179.6(11) . . . . ?
C40 C41 C46 C37 0.7(18) . . . . ?
C40 C41 C46 C45 -179.7(11) . . . . ?
C41 C42 C43 C44 0.1(18) . . . . ?
C42 C41 C46 C37 -179.9(11) . . . . ?
C42 C41 C46 C45 -0.3(17) . . . . ?
C42 C43 C44 C31 179.7(10) . . . . ?
C42 C43 C44 C45 -0.2(18) . . . . ?
C43 C44 C45 C34 -179.7(11) . . . . ?
C43 C44 C45 C46 0.0(17) . . . . ?
C44 C31 C32 C33 0.1(6) . . . . ?
C44 C45 C46 C37 179.8(12) . . . . ?
C44 C45 C46 C41 0.2(17) . . . . ?
C45 C34 C35 C36 -0.1(18) . . . . ?
C46 C37 C38 C39 0.1(18) . . . . ?
C46 C41 C42 C43 0.1(18) . . . . ?
